data_7123287
loop_
_publ_author_name
'Geri, Jacob B.'
'Aguilera, Ellen Y.'
'Szymczak, Nathaniel K.'

_publ_section_title
;
 Difluoromethane as a precursor to difluoromethyl borates
;
_journal_name_full 'Chemical Communications'
_journal_paper_doi 10.1039/C9CC01565E
_journal_year 2019
_chemical_formula_moiety 'C23 H51 B3 F2 K N3 O7'
_chemical_formula_sum 'C23 H51 B3 F2 K N3 O7'
_chemical_formula_weight 591.19
_space_group_crystal_system monoclinic
_space_group_IT_number 14
_space_group_name_Hall '-P 2yn'
_space_group_name_H-M_alt 'P 1 21/n 1'
_symmetry_space_group_name_Hall '-P 2yn'
_symmetry_space_group_name_H-M 'P 1 21/n 1'
_atom_sites_solution_hydrogens geom
_atom_sites_solution_primary iterative
_audit_creation_date 2019-01-29
_audit_creation_method
;
Olex2 1.2
(compiled 2018.04.26 svn.r3504 for OlexSys, GUI svn.r5492)
;
_audit_update_record
;
2019-02-18 deposited with the CCDC.    2019-04-01 downloaded from the CCDC.
;
_cell_angle_alpha 90
_cell_angle_beta 90.0781(12)
_cell_angle_gamma 90
_cell_formula_units_Z 4
_cell_length_a 8.78950(11)
_cell_length_b 13.33093(19)
_cell_length_c 26.4981(4)
_cell_measurement_reflns_used 13713
_cell_measurement_temperature 90
_cell_measurement_theta_max 66.3740
_cell_measurement_theta_min 3.3230
_cell_volume 3104.84(8)
_computing_cell_refinement 'CrysAlisPro 1.171.38.41 (Rigaku OD, 2015)'
_computing_data_collection 'CrysAlisPro 1.171.38.41 (Rigaku OD, 2015)'
_computing_data_reduction 'CrysAlisPro 1.171.38.41 (Rigaku OD, 2015)'
_computing_molecular_graphics 'Olex2 (Dolomanov et al., 2009)'
_computing_publication_material 'Olex2 (Dolomanov et al., 2009)'
_computing_structure_refinement 'ShelXL (Sheldrick, 2015)'
_computing_structure_solution
;
Superflip (Palatinus & Chapuis, 2007;Palatinus & van der Lee, 2008;
Palatinus et al., 2012)
;
_diffrn_ambient_temperature 90
_diffrn_detector 'CCD plate'
_diffrn_measured_fraction_theta_full 1.000
_diffrn_measured_fraction_theta_max 0.996
_diffrn_measurement_details
;
List of Runs (angles in degrees, time in seconds):

  # Type    Start    End  Width  t~exp~   \w     \q     \k     \f   Frames
#--------------------------------------------------------------------------
  1  \w   -110.00  70.00   1.00    1.00    --  -20.00   0.00-180.00  180
  2  \w    -45.00   0.00   1.00    1.00    --  -20.00  72.00   0.00   45
  3  \w    -45.00   0.00   1.00    1.00    --  -20.00  72.00   0.00   45
  4  \w    -25.00  43.00   1.00    1.00    --  -20.00  36.00 120.00   68
  5  \w    -45.00   0.00   1.00    1.00    --  -20.00  72.00-180.00   45
  6  \w   -173.00-128.00   1.00    4.00    --  -92.00 -36.00 120.00   45
  7  \w   -133.00 -88.00   1.00    4.00    --  -92.00 -36.00 -60.00   45
  8  \w   -104.00 -59.00   1.00    4.00    --  -92.00  36.00  60.00   45
  9  \w   -122.00 -77.00   1.00    4.00    --  -92.00 -72.00  60.00   45
 10  \w   -174.00 -78.00   1.00    4.00    --  -92.00 -72.00-120.00   96
 11  \w    -93.00 -35.00   1.00    4.00    --  -92.00  36.00-120.00   58
 12  \w   -176.00 -77.00   1.00    4.00    --  -92.00 -72.00 -60.00   99
 13  \w   -147.00 -75.00   1.00    4.00    --  -92.00 -72.00-180.00   72
 14  \w   -176.00 -77.00   1.00    4.00    --  -92.00 -72.00 120.00   99
 15  \w   -177.00-116.00   1.00    4.00    --  -92.00 -36.00  60.00   61
 16  \w    -87.00  -9.00   1.00    4.00    --  -92.00  36.00 -60.00   78
 17  \w   -102.00 -14.00   1.00    4.00    --  -92.00  36.00   0.00   88
 18  \w   -102.00 -21.00   1.00    4.00    --  -92.00  72.00 120.00   81
 19  \w   -175.00-104.00   1.00    4.00    --  -92.00 -36.00   0.00   71
 20  \w   -104.00 -52.00   1.00    4.00    --  -92.00  72.00  60.00   52
 21  \w   -109.00 -14.00   1.00    4.00    --  -92.00  72.00-120.00   95
 22  \w   -105.00 -24.00   1.00    4.00    --  -92.00  36.00-120.00   81
 23  \w   -105.00  -2.00   1.00    4.00    --  -92.00  36.00-180.00  103
 24  \w   -106.00  -2.00   1.00    4.00    --  -92.00  72.00 -60.00  104
 25  \w   -106.00  -2.00   1.00    4.00    --  -92.00  72.00 -60.00  104
 26  \w   -107.00 -29.00   1.00    4.00    --  -92.00  72.00   0.00   78
 27  \w   -117.00 -72.00   1.00    4.00    --  -92.00  72.00 180.00   45
;
_diffrn_measurement_device 'abstract diffractometer'
_diffrn_measurement_device_type 'Rigaku Saturn70 CCD'
_diffrn_measurement_method '\w scans'
_diffrn_orient_matrix_type 'CrysAlisPro convention (1999,Acta A55,543-557)'
_diffrn_orient_matrix_UB_11 0.0929750000
_diffrn_orient_matrix_UB_12 -0.0611690000
_diffrn_orient_matrix_UB_13 -0.0384602000
_diffrn_orient_matrix_UB_21 0.0541633000
_diffrn_orient_matrix_UB_22 -0.0700981000
_diffrn_orient_matrix_UB_23 0.0426273000
_diffrn_orient_matrix_UB_31 -0.1383402000
_diffrn_orient_matrix_UB_32 -0.0685131000
_diffrn_orient_matrix_UB_33 -0.0092570000
_diffrn_radiation_monochromator graphite
_diffrn_radiation_probe x-ray
_diffrn_radiation_type CuK\a
_diffrn_radiation_wavelength 1.54184
_diffrn_reflns_av_R_equivalents 0.0555
_diffrn_reflns_av_unetI/netI 0.0272
_diffrn_reflns_Laue_measured_fraction_full 1.000
_diffrn_reflns_Laue_measured_fraction_max 0.996
_diffrn_reflns_limit_h_max 10
_diffrn_reflns_limit_h_min -10
_diffrn_reflns_limit_k_max 16
_diffrn_reflns_limit_k_min -16
_diffrn_reflns_limit_l_max 32
_diffrn_reflns_limit_l_min -32
_diffrn_reflns_number 46752
_diffrn_reflns_point_group_measured_fraction_full 1.000
_diffrn_reflns_point_group_measured_fraction_max 0.996
_diffrn_reflns_theta_full 67.684
_diffrn_reflns_theta_max 69.191
_diffrn_reflns_theta_min 3.336
_diffrn_source 'fine-focus sealed X-ray tube'
_diffrn_source_type 'Enhance (Cu) X-ray Source'
_exptl_absorpt_coefficient_mu 1.967
_exptl_absorpt_correction_T_max 1.00000
_exptl_absorpt_correction_T_min 0.81134
_exptl_absorpt_correction_type multi-scan
_exptl_absorpt_process_details
;
CrysAlisPro 1.171.38.41 (Rigaku Oxford Diffraction, 2015)
Empirical absorption correction using spherical harmonics,
 implemented in SCALE3 ABSPACK scaling algorithm.
;
_exptl_crystal_colour colourless
_exptl_crystal_colour_primary colourless
_exptl_crystal_density_diffrn 1.265
_exptl_crystal_description block
_exptl_crystal_F_000 1272
_exptl_crystal_size_max 0.11
_exptl_crystal_size_mid 0.04
_exptl_crystal_size_min 0.04
_refine_diff_density_max 1.077
_refine_diff_density_min -0.859
_refine_diff_density_rms 0.099
_refine_ls_extinction_method none
_refine_ls_goodness_of_fit_ref 1.104
_refine_ls_hydrogen_treatment constr
_refine_ls_matrix_type full
_refine_ls_number_parameters 358
_refine_ls_number_reflns 5778
_refine_ls_number_restraints 0
_refine_ls_restrained_S_all 1.104
_refine_ls_R_factor_all 0.0850
_refine_ls_R_factor_gt 0.0803
_refine_ls_shift/su_max 0.000
_refine_ls_shift/su_mean 0.000
_refine_ls_structure_factor_coef Fsqd
_refine_ls_weighting_details 'w=1/[\s^2^(Fo^2^)+(0.1210P)^2^+5.9254P] where P=(Fo^2^+2Fc^2^)/3'
_refine_ls_weighting_scheme calc
_refine_ls_wR_factor_gt 0.2319
_refine_ls_wR_factor_ref 0.2364
_reflns_Friedel_coverage 0.000
_reflns_number_gt 5268
_reflns_number_total 5778
_reflns_threshold_expression 'I > 2\s(I)'
_cod_data_source_file c9cc01565e2.cif
_cod_data_source_block ea552
_cod_original_cell_volume 3104.83(7)
_cod_database_code 7123287
_shelx_shelxl_version_number 2018/3
_chemical_oxdiff_formula C19H43B3F2KN3O6
_shelx_space_group_comment
;
The symmetry employed for this shelxl refinement is uniquely defined
by the following loop, which should always be used as a source of
symmetry information in preference to the above space-group names.
They are only intended as comments.
;
_reflns_odcompleteness_completeness 99.57
_reflns_odcompleteness_iscentric 1
_reflns_odcompleteness_theta 69.07
_olex2_refinement_description
;
1. Fixed Uiso
 At 1.2 times of:
  All C(H) groups, All C(H,H) groups
 At 1.5 times of:
  All C(H,H,H) groups
2.a Ternary CH refined with riding coordinates:
 C1(H1)
2.b Secondary CH2 refined with riding coordinates:
 C8(H8A,H8B), C12(H12A,H12B), C13(H13A,H13B), C19(H19A,H19B), C9(H9A,H9B),
 C16(H16A,H16B), C10(H10A,H10B), C11(H11A,H11B), C17(H17A,H17B), C14(H14A,H14B),
  C15(H15A,H15B), C18(H18A,H18B), C21(H21A,H21B), C20(H20A,H20B), C23(H23A,
 H23B), C22(H22A,H22B)
2.c Idealised Me refined as rotating group:
 C4(H4A,H4B,H4C), C5(H5A,H5B,H5C), C2(H2A,H2B,H2C), C3(H3A,H3B,H3C), C7(H7A,
 H7B,H7C), C6(H6A,H6B,H6C)
;
_olex2_submission_special_instructions 'No special instructions were received'
_oxdiff_exptl_absorpt_empirical_details
;
Empirical correction (ABSPACK) includes:
- Absorption correction using spherical harmonics
- Frame scaling
- Detector area scaling
;
_oxdiff_exptl_absorpt_empirical_full_max 1.310
_oxdiff_exptl_absorpt_empirical_full_min 0.723

loop_
_space_group_symop_operation_xyz
'x, y, z'
'-x+1/2, y+1/2, -z+1/2'
'-x, -y, -z'
'x-1/2, -y-1/2, z-1/2'

loop_
_atom_site_label
_atom_site_type_symbol
_atom_site_fract_x
_atom_site_fract_y
_atom_site_fract_z
_atom_site_U_iso_or_equiv
_atom_site_adp_type
_atom_site_occupancy
_atom_site_site_symmetry_order
_atom_site_calc_flag
_atom_site_refinement_flags_posn
K3 K 0.20338(8) 0.74654(5) 0.41297(3) 0.0306(2) Uani 1 1 d .
F1 F 0.4273(2) 0.60580(16) 0.40844(9) 0.0434(6) Uani 1 1 d .
F2 F 0.3362(3) 0.4652(2) 0.44071(9) 0.0525(6) Uani 1 1 d .
O5 O -0.1005(3) 0.7274(2) 0.37645(11) 0.0389(6) Uani 1 1 d .
O2 O 0.4767(3) 0.80934(19) 0.45689(10) 0.0393(6) Uani 1 1 d .
O3 O 0.2454(3) 0.71684(19) 0.51689(10) 0.0400(6) Uani 1 1 d .
O1 O 0.3908(3) 0.8886(2) 0.36321(11) 0.0414(6) Uani 1 1 d .
O4 O -0.0186(3) 0.6401(2) 0.46894(10) 0.0410(6) Uani 1 1 d .
O6 O 0.1337(3) 0.8113(2) 0.31686(10) 0.0429(7) Uani 1 1 d .
N1 N 0.4982(3) 0.5049(2) 0.30773(11) 0.0312(6) Uani 1 1 d .
N2 N 0.6429(3) 0.3528(3) 0.32437(12) 0.0407(8) Uani 1 1 d .
N3 N 0.3731(4) 0.3510(2) 0.34364(12) 0.0389(7) Uani 1 1 d .
C1 C 0.4292(4) 0.5014(3) 0.40132(13) 0.0320(7) Uani 1 1 d .
H1 H 0.535290 0.476475 0.406706 0.038 Uiso 1 1 calc R
C8 C -0.1836(4) 0.6459(3) 0.39807(18) 0.0466(10) Uani 1 1 d .
H8A H -0.139752 0.581159 0.387011 0.056 Uiso 1 1 calc R
H8B H -0.291269 0.648557 0.387126 0.056 Uiso 1 1 calc R
O7 O 0.1026(5) 0.9504(3) 0.43551(17) 0.0789(11) Uani 1 1 d .
C12 C 0.4037(5) 0.7112(3) 0.52767(15) 0.0469(10) Uani 1 1 d .
H12A H 0.449201 0.653237 0.509882 0.056 Uiso 1 1 calc R
H12B H 0.419672 0.702058 0.564373 0.056 Uiso 1 1 calc R
C4 C 0.7686(6) 0.4854(5) 0.2656(2) 0.0756(18) Uani 1 1 d .
H4A H 0.790944 0.432825 0.240837 0.113 Uiso 1 1 calc GR
H4B H 0.858952 0.497635 0.286425 0.113 Uiso 1 1 calc GR
H4C H 0.740468 0.547298 0.247918 0.113 Uiso 1 1 calc GR
C13 C 0.4780(5) 0.8065(3) 0.51054(15) 0.0462(10) Uani 1 1 d .
H13A H 0.422167 0.864966 0.524187 0.055 Uiso 1 1 calc R
H13B H 0.584029 0.809269 0.523082 0.055 Uiso 1 1 calc R
C19 C -0.1012(4) 0.7237(3) 0.32287(16) 0.0436(9) Uani 1 1 d .
H19A H -0.207379 0.721707 0.310353 0.052 Uiso 1 1 calc R
H19B H -0.048747 0.662200 0.311223 0.052 Uiso 1 1 calc R
C9 C -0.1734(4) 0.6553(3) 0.45399(18) 0.0469(10) Uani 1 1 d .
H9A H -0.207999 0.722685 0.464638 0.056 Uiso 1 1 calc R
H9B H -0.239535 0.604598 0.470248 0.056 Uiso 1 1 calc R
C16 C 0.3774(5) 0.8868(3) 0.30929(16) 0.0447(9) Uani 1 1 d .
H16A H 0.420972 0.823697 0.295901 0.054 Uiso 1 1 calc R
H16B H 0.434358 0.943726 0.294537 0.054 Uiso 1 1 calc R
C10 C 0.0014(6) 0.6407(3) 0.52189(16) 0.0503(11) Uani 1 1 d .
H10A H -0.056600 0.584839 0.537227 0.060 Uiso 1 1 calc R
H10B H -0.037258 0.704514 0.536074 0.060 Uiso 1 1 calc R
C11 C 0.1666(6) 0.6296(3) 0.53375(15) 0.0502(11) Uani 1 1 d .
H11A H 0.180828 0.621188 0.570584 0.060 Uiso 1 1 calc R
H11B H 0.207741 0.569364 0.516664 0.060 Uiso 1 1 calc R
C17 C 0.2149(5) 0.8940(3) 0.29534(17) 0.0480(10) Uani 1 1 d .
H17A H 0.172159 0.957962 0.307994 0.058 Uiso 1 1 calc R
H17B H 0.204175 0.893020 0.258152 0.058 Uiso 1 1 calc R
C14 C 0.5408(5) 0.8985(3) 0.43662(18) 0.0479(10) Uani 1 1 d .
H14A H 0.645869 0.907212 0.449372 0.058 Uiso 1 1 calc R
H14B H 0.479941 0.957252 0.447270 0.058 Uiso 1 1 calc R
C15 C 0.5421(4) 0.8914(3) 0.38033(18) 0.0467(10) Uani 1 1 d .
H15A H 0.595231 0.950173 0.365812 0.056 Uiso 1 1 calc R
H15B H 0.596510 0.829965 0.369635 0.056 Uiso 1 1 calc R
C5 C 0.7898(6) 0.3004(5) 0.3228(2) 0.084(2) Uani 1 1 d .
H5A H 0.798553 0.263532 0.290953 0.127 Uiso 1 1 calc GR
H5B H 0.796291 0.253340 0.351123 0.127 Uiso 1 1 calc GR
H5C H 0.872507 0.349471 0.325285 0.127 Uiso 1 1 calc GR
B1 B 0.3724(4) 0.4677(3) 0.34483(15) 0.0312(8) Uani 1 1 d .
C18 C -0.0225(4) 0.8138(3) 0.30254(16) 0.0460(10) Uani 1 1 d .
H18A H -0.031182 0.814946 0.265292 0.055 Uiso 1 1 calc R
H18B H -0.070945 0.875292 0.315967 0.055 Uiso 1 1 calc R
C2 C 0.2050(4) 0.5150(4) 0.33506(18) 0.0545(12) Uani 1 1 d .
H2A H 0.212516 0.588328 0.333639 0.082 Uiso 1 1 calc GR
H2B H 0.136884 0.495604 0.362622 0.082 Uiso 1 1 calc GR
H2C H 0.164494 0.489801 0.303010 0.082 Uiso 1 1 calc GR
C3 C 0.4730(6) 0.6030(3) 0.28477(18) 0.0575(12) Uani 1 1 d .
H3A H 0.377520 0.602016 0.265649 0.086 Uiso 1 1 calc GR
H3B H 0.557487 0.618633 0.261986 0.086 Uiso 1 1 calc GR
H3C H 0.467161 0.654153 0.311245 0.086 Uiso 1 1 calc GR
B2 B 0.6312(4) 0.4505(3) 0.30068(16) 0.0358(9) Uani 1 1 d .
C7 C 0.2296(7) 0.2992(5) 0.3535(2) 0.081(2) Uani 1 1 d .
H7A H 0.198572 0.311086 0.388472 0.122 Uiso 1 1 calc GR
H7B H 0.243117 0.227010 0.347995 0.122 Uiso 1 1 calc GR
H7C H 0.150997 0.324610 0.330553 0.122 Uiso 1 1 calc GR
C6 C 0.5153(9) 0.1765(4) 0.3387(2) 0.0789(19) Uani 1 1 d .
H6A H 0.452854 0.148161 0.311550 0.118 Uiso 1 1 calc GR
H6B H 0.477017 0.153232 0.371366 0.118 Uiso 1 1 calc GR
H6C H 0.621063 0.154773 0.334501 0.118 Uiso 1 1 calc GR
B3 B 0.5072(6) 0.2972(3) 0.33646(16) 0.0430(10) Uani 1 1 d .
C21 C 0.0068(7) 1.0885(5) 0.3912(3) 0.0782(16) Uani 1 1 d .
H21A H 0.011158 1.162682 0.389976 0.094 Uiso 1 1 calc R
H21B H -0.009246 1.061883 0.356750 0.094 Uiso 1 1 calc R
C20 C 0.1489(7) 1.0442(4) 0.4157(2) 0.0704(14) Uani 1 1 d .
H20A H 0.230552 1.035277 0.390403 0.084 Uiso 1 1 calc R
H20B H 0.186728 1.088573 0.442925 0.084 Uiso 1 1 calc R
C23 C -0.0572(6) 0.9497(4) 0.4391(2) 0.0702(14) Uani 1 1 d .
H23A H -0.088871 0.931104 0.473719 0.084 Uiso 1 1 calc R
H23B H -0.100757 0.900295 0.415207 0.084 Uiso 1 1 calc R
C22 C -0.1116(7) 1.0529(5) 0.4265(3) 0.0805(17) Uani 1 1 d .
H22A H -0.212897 1.051166 0.410196 0.097 Uiso 1 1 calc R
H22B H -0.116648 1.095672 0.457032 0.097 Uiso 1 1 calc R

loop_
_atom_site_aniso_label
_atom_site_aniso_U_11
_atom_site_aniso_U_22
_atom_site_aniso_U_33
_atom_site_aniso_U_23
_atom_site_aniso_U_13
_atom_site_aniso_U_12
K3 0.0238(4) 0.0361(4) 0.0320(4) 0.0026(3) -0.0001(3) 0.0022(3)
F1 0.0402(12) 0.0341(11) 0.0560(13) -0.0174(10) -0.0097(10) 0.0076(9)
F2 0.0471(13) 0.0686(16) 0.0418(12) -0.0104(11) 0.0157(10) -0.0131(12)
O5 0.0306(13) 0.0351(13) 0.0510(15) 0.0054(11) -0.0024(11) -0.0058(10)
O2 0.0410(14) 0.0291(13) 0.0477(15) -0.0039(11) -0.0128(11) 0.0011(11)
O3 0.0538(16) 0.0303(13) 0.0360(13) -0.0002(10) -0.0001(11) 0.0048(12)
O1 0.0290(13) 0.0429(15) 0.0522(16) 0.0096(12) -0.0024(11) -0.0039(11)
O4 0.0450(15) 0.0364(14) 0.0416(14) 0.0031(11) 0.0115(11) 0.0017(11)
O6 0.0354(14) 0.0470(16) 0.0463(15) 0.0185(12) -0.0075(11) -0.0055(12)
N1 0.0310(15) 0.0280(14) 0.0347(15) 0.0008(12) -0.0003(11) -0.0029(11)
N2 0.0321(16) 0.0488(19) 0.0413(16) -0.0162(14) -0.0105(12) 0.0179(14)
N3 0.0437(18) 0.0318(16) 0.0413(16) -0.0072(13) 0.0125(13) -0.0154(13)
C1 0.0250(16) 0.0313(17) 0.0397(18) -0.0082(14) 0.0060(13) -0.0007(13)
C8 0.0263(18) 0.037(2) 0.077(3) 0.0105(19) -0.0018(17) -0.0073(15)
O7 0.065(2) 0.070(2) 0.102(3) 0.007(2) 0.014(2) -0.0014(19)
C12 0.064(3) 0.042(2) 0.0345(19) -0.0048(16) -0.0124(18) 0.014(2)
C4 0.052(3) 0.100(4) 0.075(3) -0.047(3) 0.036(2) -0.042(3)
C13 0.046(2) 0.046(2) 0.046(2) -0.0124(18) -0.0147(17) 0.0080(18)
C19 0.0315(19) 0.049(2) 0.050(2) -0.0003(18) -0.0129(16) -0.0022(17)
C9 0.035(2) 0.034(2) 0.072(3) 0.0092(18) 0.0189(19) 0.0020(16)
C16 0.045(2) 0.041(2) 0.048(2) 0.0127(17) 0.0050(17) -0.0070(17)
C10 0.072(3) 0.037(2) 0.042(2) 0.0003(17) 0.019(2) -0.007(2)
C11 0.084(3) 0.033(2) 0.0337(19) 0.0021(15) 0.0013(19) -0.006(2)
C17 0.049(2) 0.048(2) 0.047(2) 0.0191(18) -0.0025(18) -0.0098(19)
C14 0.039(2) 0.033(2) 0.072(3) -0.0045(18) -0.0137(19) -0.0022(16)
C15 0.0307(19) 0.036(2) 0.073(3) 0.0057(19) -0.0053(18) -0.0045(15)
C5 0.058(3) 0.116(5) 0.079(4) -0.056(4) -0.034(3) 0.059(3)
B1 0.0206(17) 0.033(2) 0.040(2) -0.0097(16) 0.0012(15) 0.0008(15)
C18 0.037(2) 0.056(3) 0.045(2) 0.0096(18) -0.0120(16) -0.0007(18)
C2 0.0290(19) 0.077(3) 0.058(3) -0.031(2) -0.0088(17) 0.016(2)
C3 0.084(3) 0.033(2) 0.055(3) 0.0074(18) -0.008(2) -0.005(2)
B2 0.0226(18) 0.048(2) 0.037(2) -0.0167(18) 0.0024(15) -0.0087(16)
C7 0.083(4) 0.072(4) 0.089(4) -0.037(3) 0.050(3) -0.051(3)
C6 0.153(6) 0.033(2) 0.050(3) -0.001(2) 0.010(3) 0.013(3)
B3 0.067(3) 0.032(2) 0.030(2) -0.0037(16) 0.0003(19) 0.008(2)
C21 0.073(4) 0.057(3) 0.105(5) -0.005(3) -0.009(3) 0.006(3)
C20 0.072(3) 0.050(3) 0.089(4) 0.002(3) -0.008(3) 0.000(3)
C23 0.062(3) 0.066(3) 0.083(4) -0.008(3) 0.005(3) 0.004(3)
C22 0.069(4) 0.062(3) 0.110(5) -0.007(3) -0.003(3) 0.001(3)

loop_
_atom_type_symbol
_atom_type_description
_atom_type_scat_dispersion_real
_atom_type_scat_dispersion_imag
_atom_type_scat_source
C C 0.0181 0.0091 'International Tables Vol C Tables 4.2.6.8 and 6.1.1.4'
H H 0.0000 0.0000 'International Tables Vol C Tables 4.2.6.8 and 6.1.1.4'
B B 0.0090 0.0039 'International Tables Vol C Tables 4.2.6.8 and 6.1.1.4'
F F 0.0727 0.0534 'International Tables Vol C Tables 4.2.6.8 and 6.1.1.4'
K K 0.3868 1.0657 'International Tables Vol C Tables 4.2.6.8 and 6.1.1.4'
N N 0.0311 0.0180 'International Tables Vol C Tables 4.2.6.8 and 6.1.1.4'
O O 0.0492 0.0322 'International Tables Vol C Tables 4.2.6.8 and 6.1.1.4'

loop_
_geom_angle_atom_site_label_1
_geom_angle_atom_site_label_2
_geom_angle_atom_site_label_3
_geom_angle
F1 K3 O5 126.89(8)
F1 K3 O2 66.66(7)
F1 K3 O3 81.47(8)
F1 K3 O1 91.10(8)
F1 K3 O4 100.16(8)
F1 K3 O6 109.55(8)
F1 K3 O7 150.46(10)
O5 K3 O7 82.45(10)
O2 K3 O5 166.42(8)
O2 K3 O3 61.43(8)
O2 K3 O1 59.62(8)
O2 K3 O4 121.59(8)
O2 K3 O7 84.08(10)
O3 K3 O5 116.27(8)
O3 K3 O1 118.33(8)
O3 K3 O4 60.36(8)
O3 K3 O7 88.29(11)
O1 K3 O5 116.52(8)
O1 K3 O7 69.53(10)
O4 K3 O5 59.16(8)
O4 K3 O1 168.12(8)
O4 K3 O7 98.62(10)
O6 K3 O5 60.51(8)
O6 K3 O2 118.71(8)
O6 K3 O3 168.37(9)
O6 K3 O1 59.34(8)
O6 K3 O4 119.21(8)
O6 K3 O7 80.25(11)
C1 F1 K3 134.23(19)
C8 O5 K3 114.3(2)
C19 O5 K3 110.2(2)
C19 O5 C8 111.9(3)
C13 O2 K3 114.4(2)
C14 O2 K3 115.7(2)
C14 O2 C13 113.5(3)
C12 O3 K3 109.4(2)
C12 O3 C11 111.7(3)
C11 O3 K3 111.0(2)
C16 O1 K3 113.9(2)
C15 O1 K3 114.7(2)
C15 O1 C16 113.5(3)
C9 O4 K3 116.1(2)
C10 O4 K3 115.6(2)
C10 O4 C9 113.0(3)
C17 O6 K3 119.9(2)
C18 O6 K3 117.8(2)
C18 O6 C17 110.9(3)
C3 N1 B1 116.1(3)
B2 N1 B1 121.0(3)
B2 N1 C3 122.7(4)
B2 N2 C5 118.5(4)
B3 N2 C5 119.4(4)
B3 N2 B2 120.0(3)
C7 N3 B1 117.8(4)
B3 N3 B1 121.4(3)
B3 N3 C7 120.7(4)
F1 C1 F2 103.4(3)
F1 C1 B1 113.0(3)
F2 C1 B1 113.9(3)
O5 C8 C9 107.8(3)
C20 O7 K3 131.2(3)
C23 O7 K3 108.1(3)
C23 O7 C20 108.6(4)
O3 C12 C13 108.7(3)
O2 C13 C12 108.8(3)
O5 C19 C18 109.4(3)
O4 C9 C8 108.6(3)
O1 C16 C17 109.0(3)
O4 C10 C11 109.1(3)
O3 C11 C10 109.0(3)
O6 C17 C16 109.4(3)
O2 C14 C15 109.2(3)
O1 C15 C14 108.4(3)
N1 B1 C1 105.8(3)
N1 B1 C2 114.7(3)
N3 B1 N1 107.6(3)
N3 B1 C1 107.0(3)
N3 B1 C2 112.9(3)
C2 B1 C1 108.3(3)
O6 C18 C19 109.4(3)
N1 B2 N2 118.1(3)
N1 B2 C4 124.3(4)
N2 B2 C4 117.5(4)
N2 B3 C6 119.0(4)
N3 B3 N2 117.8(4)
N3 B3 C6 123.1(5)
C22 C21 C20 100.5(5)
O7 C20 C21 105.3(5)
O7 C23 C22 107.3(5)
C21 C22 C23 102.2(5)

loop_
_geom_bond_atom_site_label_1
_geom_bond_atom_site_label_2
_geom_bond_distance
K3 F1 2.722(2)
K3 O5 2.851(3)
K3 O2 2.796(3)
K3 O3 2.806(3)
K3 O1 2.836(3)
K3 O4 2.833(3)
K3 O6 2.757(3)
K3 O7 2.921(4)
F1 C1 1.404(4)
F2 C1 1.412(4)
O5 C8 1.429(5)
O5 C19 1.421(5)
O2 C13 1.422(5)
O2 C14 1.421(5)
O3 C12 1.422(5)
O3 C11 1.426(5)
O1 C16 1.434(5)
O1 C15 1.405(5)
O4 C9 1.431(5)
O4 C10 1.414(5)
O6 C17 1.433(5)
O6 C18 1.425(5)
N1 B1 1.561(5)
N1 C3 1.458(5)
N1 B2 1.389(5)
N2 C5 1.468(5)
N2 B2 1.449(6)
N2 B3 1.441(6)
N3 B1 1.555(5)
N3 C7 1.462(5)
N3 B3 1.393(6)
C1 B1 1.640(5)
C8 C9 1.489(7)
O7 C20 1.416(7)
O7 C23 1.408(7)
C12 C13 1.498(6)
C4 B2 1.595(6)
C19 C18 1.487(6)
C16 C17 1.478(6)
C10 C11 1.493(7)
C14 C15 1.494(7)
B1 C2 1.622(5)
C6 B3 1.612(6)
C21 C20 1.525(8)
C21 C22 1.479(9)
C23 C22 1.494(8)
